data_9000592
loop_
_publ_author_name
'Wan, C.'
'Ghose, S.'

_publ_section_title
;
 Hungchaoite, Mg(H2O)5B4O5(OH)4.2H2O: a hydrogen-bonded molecular complex
;
_journal_name_full 'American Mineralogist'
_journal_page_first 1135
_journal_page_last 1143
_journal_volume 62
_journal_year 1977
_chemical_formula_sum 'B4 H18 Mg O16'
_chemical_name_mineral Hungchaoite
_space_group_IT_number 2
_symmetry_space_group_name_Hall '-P 1'
_symmetry_space_group_name_H-M 'P -1'
_cell_angle_alpha 103.39
_cell_angle_beta 108.53
_cell_angle_gamma 97.18
_cell_formula_units_Z 2
_cell_length_a 8.807
_cell_length_b 10.657
_cell_length_c 7.897
_cell_volume 667.622
_database_code_amcsd 0000603
_exptl_crystal_density_diffrn 1.700
_cod_original_formula_sum 'Mg B4 O16 H18'
_cod_database_code 9000592

loop_
_space_group_symop_operation_xyz
x,y,z
-x,-y,-z

loop_
_atom_site_aniso_label
_atom_site_aniso_U_11
_atom_site_aniso_U_22
_atom_site_aniso_U_33
_atom_site_aniso_U_12
_atom_site_aniso_U_13
_atom_site_aniso_U_23
Mg 0.01650 0.01930 0.01810 0.00280 0.00350 0.00670
B1 0.01330 0.01510 0.01510 0.00190 0.00350 0.00600
B2 0.02000 0.01720 0.01790 0.00530 0.00530 0.00610
B3 0.01520 0.01610 0.01370 0.00270 0.00480 0.00480
B4 0.01380 0.01710 0.01530 0.00210 0.00530 0.00430
O1 0.02070 0.01590 0.01440 0.00450 0.00500 0.00600
O2 0.02360 0.01480 0.01490 0.00420 0.00490 0.00550
O3 0.01270 0.02310 0.01490 0.00010 0.00250 0.00670
O4 0.01380 0.02180 0.01450 0.00160 0.00270 0.00770
O5 0.01240 0.01800 0.01520 0.00430 0.00520 0.00640
O-h1 0.01510 0.01620 0.01860 0.00140 0.00000 0.00800
O-h2 0.05950 0.01630 0.01940 0.00910 0.00820 0.00550
O-h3 0.02250 0.02030 0.01360 0.00050 0.00790 0.00400
O-h4 0.01630 0.02790 0.01580 0.00560 0.00370 0.00800
OW1 0.01830 0.02510 0.03040 0.00540 0.00190 0.00250
OW2 0.01980 0.02110 0.03110 0.00280 0.00400 0.01040
OW3 0.02040 0.02690 0.02360 0.00290 0.00720 0.00660
OW4 0.02740 0.02210 0.03110 0.00930 0.00440 0.00520
OW5 0.02370 0.03360 0.01990 0.00120 0.00900 0.00350
OW6 0.02260 0.02980 0.02600 0.00800 0.01120 0.00930
OW7 0.02520 0.02550 0.03590 0.01050 0.01430 0.01100

loop_
_atom_site_label
_atom_site_fract_x
_atom_site_fract_y
_atom_site_fract_z
_atom_site_U_iso_or_equiv
_atom_site_type_symbol
_atom_site_attached_hydrogens
Mg 0.82907 0.22643 0.13238 ? Mg 0
B1 0.18120 0.30170 0.48350 ? B 0
B2 0.22420 0.08300 0.52690 ? B 0
B3 0.27860 0.27610 0.79260 ? B 0
B4 0.46290 0.40940 0.68870 ? B 0
O1 0.19150 0.16140 0.41060 ? O 0
O2 0.27310 0.13220 0.71630 ? O 0
O3 0.44370 0.35360 0.82190 ? O 0
O4 0.34120 0.38930 0.52020 ? O 0
O5 0.15450 0.31880 0.65960 ? O 0
O-h1 0.05090 0.33050 0.33910 ? O 0
O-h2 0.20540 0.95170 0.44280 ? O 0
O-h3 0.25390 0.28930 0.99770 ? O 0
O-h4 0.61320 0.48910 0.73260 ? O 0
OW1 0.61080 0.11480 0.92720 ? O 0
OW2 0.88760 0.04530 0.14250 ? O 0
OW3 0.72460 0.21920 0.33870 ? O 0
OW4 0.74150 0.39500 0.10710 ? O 0
OW5 0.92680 0.22670 0.92570 ? O 0
OW6 0.39750 0.15030 0.20390 ? O 0
OW7 0.89190 0.41040 0.66400 ? O 0
H1 0.07700 0.41300 0.34600 0.05300 H 0
H2 0.22700 0.90700 0.51000 0.06300 H 0
H3 0.29300 0.36600 0.04900 0.05500 H 0
H4 0.61900 0.52000 0.65100 0.04000 H 0
H5 0.51800 0.12700 0.86600 0.04900 H 0
H6 0.60900 0.02800 0.87700 0.06500 H 0
H7 0.83800 0.98700 0.17800 0.06400 H 0
H8 0.99400 0.05900 0.20800 0.05700 H 0
H9 0.61700 0.21100 0.30000 0.05800 H 0
H10 0.76200 0.29100 0.43200 0.06200 H 0
H11 0.77600 0.47500 0.18000 0.06500 H 0
H12 0.64900 0.39000 0.02300 0.03600 H 0
H13 0.03000 0.25000 0.94700 0.05800 H 0
H14 0.88300 0.16900 0.82300 0.05900 H 0
H15 0.34000 0.15600 0.26800 0.05000 H 0
H16 0.35700 0.19200 0.13300 0.06400 H 0
H17 0.97500 0.37900 0.66500 0.06000 H 0
H18 0.85800 0.40300 0.75500 0.05000 H 0

loop_
_cod_changelog_entry_id
_cod_changelog_entry_author
_cod_changelog_entry_date
_cod_changelog_entry_text
1
;cod-tools version 3.8.0
Id: cif_guess_AMCSD_atom_types 9574 2023-05-10 09:00:05Z saulius
;
2023-05-10T18:46:30+03:00
;Derived atom types and hydrogen counts
from atom names that follow the AMCSD naming convention
(Wat == water, O-H == hydroxyl).
;
2
;cod-tools version 3.10.1
Id: cif_fix_AMCSD_aniso_labels 10200 2024-08-01 14:09:44Z saulius
;
2024-08-02T12:19:46+03:00
;Changed the following '_atom_site_aniso_label' values:
'Oh1' -> 'O-h1'
'Oh2' -> 'O-h2'
'Oh3' -> 'O-h3'
'Oh4' -> 'O-h4'
;

loop_
_cod_related_entry_id
_cod_related_entry_database
_cod_related_entry_code
1 AMCSD 0000603
